data_7051059
loop_
_publ_author_name
'Rice, Craig R.'
'Guerrero, Ana'
'Bell, Z\"oe R.'
'Paul, Rowena L.'
'Motson, Graham R.'
'Jeffery, John C.'
'Ward, Michael D.'

_publ_section_title
;
 New hybrid ditopic ligands containing fused phenanthroline and crown
 ether units
;
_journal_issue 2
_journal_name_full 'New Journal of Chemistry'
_journal_page_first 185
_journal_paper_doi 10.1039/b008378j
_journal_volume 25
_journal_year 2001
_chemical_formula_sum 'C46 H46 Cl2 N10 O12 Ru'
_chemical_formula_weight 1102.90
_chemical_name_systematic
; 
 ? 
;
_space_group_IT_number 2
_symmetry_cell_setting triclinic
_symmetry_space_group_name_Hall '-P 1'
_symmetry_space_group_name_H-M 'P -1'
_atom_sites_solution_hydrogens geom
_atom_sites_solution_primary direct
_atom_sites_solution_secondary difmap
_audit_creation_method SHELXL-97
_cell_angle_alpha 97.664(6)
_cell_angle_beta 92.213(6)
_cell_angle_gamma 115.897(6)
_cell_formula_units_Z 2
_cell_length_a 11.830(4)
_cell_length_b 13.271(5)
_cell_length_c 17.791(6)
_cell_measurement_temperature 173(2)
_cell_volume 2475.4(15)
_computing_structure_refinement 'SHELXL-97 (Sheldrick, 1997)'
_computing_structure_solution 'SHELXS-97 (Sheldrick, 1997)'
_diffrn_ambient_temperature 173(2)
_diffrn_measured_fraction_theta_full 0.979
_diffrn_measured_fraction_theta_max 0.979
_diffrn_measurement_device 'Siemens SMART Area Detector'
_diffrn_measurement_method '\w rotation with narrow frames (0.3 degrees)'
_diffrn_radiation_monochromator graphite
_diffrn_radiation_source 'fine-focus sealed tube'
_diffrn_radiation_type MoK\a
_diffrn_radiation_wavelength 0.71073
_diffrn_reflns_av_R_equivalents 0.0739
_diffrn_reflns_av_sigmaI/netI 0.1319
_diffrn_reflns_limit_h_max 15
_diffrn_reflns_limit_h_min -15
_diffrn_reflns_limit_k_max 17
_diffrn_reflns_limit_k_min -17
_diffrn_reflns_limit_l_max 22
_diffrn_reflns_limit_l_min -22
_diffrn_reflns_number 25957
_diffrn_reflns_theta_full 27.58
_diffrn_reflns_theta_max 27.58
_diffrn_reflns_theta_min 1.73
_exptl_absorpt_coefficient_mu 0.496
_exptl_absorpt_correction_T_max 0.94
_exptl_absorpt_correction_T_min 0.76
_exptl_absorpt_correction_type 'Empirical, pseudo-azimuthal scan (SADABS)'
_exptl_crystal_colour orange
_exptl_crystal_density_diffrn 1.480
_exptl_crystal_density_method 'not measured'
_exptl_crystal_description plate
_exptl_crystal_F_000 1132
_exptl_crystal_size_max 0.5
_exptl_crystal_size_mid 0.5
_exptl_crystal_size_min 0.1
_refine_diff_density_max 0.984
_refine_diff_density_min -0.973
_refine_diff_density_rms 0.093
_refine_ls_extinction_method none
_refine_ls_goodness_of_fit_ref 0.894
_refine_ls_hydrogen_treatment mixed
_refine_ls_matrix_type full
_refine_ls_number_parameters 611
_refine_ls_number_reflns 11238
_refine_ls_number_restraints 0
_refine_ls_restrained_S_all 0.894
_refine_ls_R_factor_all 0.1009
_refine_ls_R_factor_gt 0.0525
_refine_ls_shift/su_max 0.031
_refine_ls_shift/su_mean 0.001
_refine_ls_structure_factor_coef Fsqd
_refine_ls_weighting_details 'calc w=1/[\s^2^(Fo^2^)+(0.0522P)^2^+0.0000P] where P=(Fo^2^+2Fc^2^)/3'
_refine_ls_weighting_scheme calc
_refine_ls_wR_factor_gt 0.1149
_refine_ls_wR_factor_ref 0.1252
_reflns_number_gt 6370
_reflns_number_total 11238
_reflns_threshold_expression >2sigma(I)
_cod_data_source_file b008378j.txt
_cod_data_source_block espagnam
_cod_original_cell_volume 2475.6(15)
_cod_original_sg_symbol_H-M P-1
_cod_database_code 7051059

loop_
_symmetry_equiv_pos_as_xyz
'x, y, z'
'-x, -y, -z'

loop_
_atom_site_label
_atom_site_type_symbol
_atom_site_fract_x
_atom_site_fract_y
_atom_site_fract_z
_atom_site_U_iso_or_equiv
_atom_site_adp_type
_atom_site_occupancy
_atom_site_symmetry_multiplicity
_atom_site_calc_flag
_atom_site_refinement_flags
_atom_site_disorder_assembly
_atom_site_disorder_group
Ru1 Ru 0.90204(3) 0.82814(3) 0.743646(19) 0.02741(10) Uani 1 1 d . . .
Cl1 Cl 0.34766(11) 0.74443(9) 0.05321(6) 0.0405(3) Uani 1 1 d . . .
O100 O 0.4028(3) 0.8523(3) 0.0272(2) 0.0571(9) Uani 1 1 d . . .
O101 O 0.2960(4) 0.7557(3) 0.1227(2) 0.0830(14) Uani 1 1 d . . .
O102 O 0.4451(4) 0.7101(4) 0.0678(3) 0.0963(15) Uani 1 1 d . . .
O103 O 0.2523(4) 0.6624(3) -0.0024(2) 0.0892(14) Uani 1 1 d . . .
Cl2 Cl 0.30483(12) 0.64715(12) 0.40694(7) 0.0526(3) Uani 1 1 d . . .
O201 O 0.2053(6) 0.5462(4) 0.4206(3) 0.130(2) Uani 1 1 d . . .
O202 O 0.3966(4) 0.6207(4) 0.3708(2) 0.0821(13) Uani 1 1 d . . .
O203 O 0.2522(4) 0.6942(4) 0.3586(2) 0.0885(14) Uani 1 1 d . . .
O204 O 0.3574(5) 0.7204(6) 0.4754(3) 0.164(3) Uani 1 1 d . . .
N11 N 0.9978(3) 0.7934(3) 0.65651(18) 0.0284(8) Uani 1 1 d . . .
C12 C 0.9199(4) 0.7360(3) 0.5901(2) 0.0261(9) Uani 1 1 d . . .
C13 C 0.7908(4) 0.7117(3) 0.5904(2) 0.0270(9) Uani 1 1 d . . .
N14 N 0.7535(3) 0.7444(3) 0.65789(18) 0.0286(8) Uani 1 1 d . . .
C15 C 0.6336(4) 0.7254(3) 0.6586(2) 0.0354(10) Uani 1 1 d . . .
H15 H 0.6066 0.7466 0.7051 0.042 Uiso 1 1 calc R . .
C16 C 0.5458(4) 0.6759(4) 0.5942(2) 0.0389(11) Uani 1 1 d . . .
H16 H 0.4610 0.6643 0.5970 0.047 Uiso 1 1 calc R . .
C17 C 0.5828(4) 0.6438(3) 0.5266(2) 0.0362(10) Uani 1 1 d . . .
H17 H 0.5243 0.6117 0.4819 0.043 Uiso 1 1 calc R . .
C18 C 0.7066(4) 0.6588(3) 0.5239(2) 0.0296(9) Uani 1 1 d . . .
C19 C 0.7531(4) 0.6256(3) 0.4559(2) 0.0309(9) Uani 1 1 d . . .
C20 C 0.8751(4) 0.6437(3) 0.4569(2) 0.0293(9) Uani 1 1 d . . .
C21 C 0.9643(4) 0.7039(3) 0.5236(2) 0.0276(9) Uani 1 1 d . . .
C22 C 1.0925(4) 0.7309(3) 0.5261(2) 0.0338(10) Uani 1 1 d . . .
H22 H 1.1257 0.7097 0.4823 0.041 Uiso 1 1 calc R . .
C23 C 1.1698(4) 0.7881(3) 0.5922(2) 0.0343(10) Uani 1 1 d . . .
H23 H 1.2574 0.8074 0.5945 0.041 Uiso 1 1 calc R . .
C24 C 1.1197(4) 0.8182(3) 0.6562(2) 0.0331(10) Uani 1 1 d . . .
H24 H 1.1750 0.8582 0.7015 0.040 Uiso 1 1 calc R . .
O31 O 0.9230(3) 0.6128(2) 0.39344(15) 0.0344(7) Uani 1 1 d . . .
C32 C 0.8960(5) 0.4934(4) 0.3798(2) 0.0438(12) Uani 1 1 d . . .
H32A H 0.8057 0.4447 0.3838 0.053 Uiso 1 1 calc R . .
H32B H 0.9480 0.4784 0.4175 0.053 Uiso 1 1 calc R . .
C33 C 0.9279(5) 0.4698(4) 0.3008(3) 0.0510(13) Uani 1 1 d . . .
H33A H 1.0176 0.5218 0.2974 0.061 Uiso 1 1 calc R . .
H33B H 0.9180 0.3910 0.2907 0.061 Uiso 1 1 calc R . .
O34 O 0.8507(3) 0.4838(3) 0.24409(19) 0.0533(9) Uani 1 1 d . . .
C35 C 0.7368(6) 0.3821(5) 0.2172(4) 0.0762(18) Uani 1 1 d . . .
H35A H 0.7066 0.3386 0.2594 0.091 Uiso 1 1 calc R . .
H35B H 0.7534 0.3338 0.1761 0.091 Uiso 1 1 calc R . .
C36 C 0.6387(6) 0.4132(5) 0.1876(3) 0.0739(18) Uani 1 1 d . . .
H36A H 0.6804 0.4836 0.1655 0.089 Uiso 1 1 calc R . .
H36B H 0.5814 0.3520 0.1464 0.089 Uiso 1 1 calc R . .
O37 O 0.5671(3) 0.4305(3) 0.24513(19) 0.0651(10) Uani 1 1 d . . .
C38 C 0.5806(5) 0.5422(5) 0.2656(3) 0.0530(13) Uani 1 1 d . . .
H38A H 0.5020 0.5381 0.2857 0.064 Uiso 1 1 calc R . .
H38B H 0.5905 0.5776 0.2192 0.064 Uiso 1 1 calc R . .
C39 C 0.6906(5) 0.6174(4) 0.3242(2) 0.0459(12) Uani 1 1 d . . .
H39A H 0.7701 0.6201 0.3067 0.055 Uiso 1 1 calc R . .
H39B H 0.6988 0.6957 0.3332 0.055 Uiso 1 1 calc R . .
O40 O 0.6653(3) 0.5686(2) 0.39375(16) 0.0402(7) Uani 1 1 d . . .
N41 N 0.8911(3) 0.6885(3) 0.78724(18) 0.0298(8) Uani 1 1 d . . .
C42 C 0.9861(4) 0.7093(3) 0.8414(2) 0.0326(10) Uani 1 1 d . . .
C43 C 0.9832(5) 0.6237(4) 0.8816(3) 0.0420(11) Uani 1 1 d . . .
H43 H 1.0494 0.6391 0.9199 0.050 Uiso 1 1 calc R . .
C44 C 0.8827(5) 0.5178(4) 0.8642(3) 0.0489(13) Uani 1 1 d . . .
H44 H 0.8784 0.4593 0.8912 0.059 Uiso 1 1 calc R . .
C45 C 0.7888(5) 0.4961(4) 0.8082(3) 0.0452(12) Uani 1 1 d . . .
H45 H 0.7196 0.4226 0.7955 0.054 Uiso 1 1 calc R . .
C46 C 0.7964(4) 0.5831(3) 0.7705(2) 0.0388(11) Uani 1 1 d . . .
H46 H 0.7317 0.5675 0.7310 0.047 Uiso 1 1 calc R . .
N51 N 1.0618(3) 0.8996(3) 0.81903(18) 0.0308(8) Uani 1 1 d . . .
C52 C 1.0883(4) 0.8257(3) 0.8548(2) 0.0303(9) Uani 1 1 d . . .
C53 C 1.2031(4) 0.8611(4) 0.8983(2) 0.0411(11) Uani 1 1 d . . .
H53 H 1.2193 0.8084 0.9225 0.049 Uiso 1 1 calc R . .
C54 C 1.2927(5) 0.9714(4) 0.9064(3) 0.0468(12) Uani 1 1 d . . .
H54 H 1.3726 0.9953 0.9345 0.056 Uiso 1 1 calc R . .
C55 C 1.2658(5) 1.0472(4) 0.8732(3) 0.0461(12) Uani 1 1 d . . .
H55 H 1.3257 1.1249 0.8796 0.055 Uiso 1 1 calc R . .
C56 C 1.1507(4) 1.0094(4) 0.8304(2) 0.0405(11) Uani 1 1 d . . .
H56 H 1.1331 1.0627 0.8079 0.049 Uiso 1 1 calc R . .
N61 N 0.7923(3) 0.8646(3) 0.81928(18) 0.0298(8) Uani 1 1 d . . .
C62 C 0.7697(4) 0.9546(3) 0.8091(2) 0.0352(10) Uani 1 1 d . . .
C63 C 0.6866(5) 0.9801(4) 0.8512(3) 0.0440(12) Uani 1 1 d . . .
H63 H 0.6720 1.0431 0.8435 0.053 Uiso 1 1 calc R . .
C64 C 0.6258(5) 0.9153(4) 0.9035(3) 0.0472(12) Uani 1 1 d . . .
H64 H 0.5672 0.9317 0.9313 0.057 Uiso 1 1 calc R . .
C65 C 0.6495(5) 0.8255(4) 0.9162(2) 0.0443(12) Uani 1 1 d . . .
H65 H 0.6098 0.7807 0.9536 0.053 Uiso 1 1 calc R . .
C66 C 0.7331(4) 0.8028(4) 0.8726(2) 0.0395(11) Uani 1 1 d . . .
H66 H 0.7493 0.7408 0.8807 0.047 Uiso 1 1 calc R . .
N71 N 0.9125(3) 0.9764(3) 0.71419(19) 0.0323(8) Uani 1 1 d . . .
C72 C 0.8395(4) 1.0184(3) 0.7516(2) 0.0348(10) Uani 1 1 d . . .
C73 C 0.8363(5) 1.1170(4) 0.7348(3) 0.0486(13) Uani 1 1 d . . .
H73 H 0.7851 1.1458 0.7608 0.058 Uiso 1 1 calc R . .
C74 C 0.9068(5) 1.1717(4) 0.6809(3) 0.0548(14) Uani 1 1 d . . .
H74 H 0.9058 1.2394 0.6697 0.066 Uiso 1 1 calc R . .
C75 C 0.9795(5) 1.1286(4) 0.6427(3) 0.0458(12) Uani 1 1 d . . .
H75 H 1.0284 1.1654 0.6046 0.055 Uiso 1 1 calc R . .
C76 C 0.9795(4) 1.0308(3) 0.6610(2) 0.0357(10) Uani 1 1 d . . .
H76 H 1.0294 1.0009 0.6346 0.043 Uiso 1 1 calc R . .
C400 C 0.6950(16) 0.6133(13) -0.0133(9) 0.110(5) Uiso 0.50 1 d P . .
C401 C 0.5616(10) 0.5367(9) -0.0099(6) 0.152(4) Uiso 1 1 d . . .
C402 C 1.0000 1.0000 0.0000 0.177(6) Uiso 1 2 d S . .
C403 C 0.9983(10) 0.9065(8) 0.0244(5) 0.149(4) Uiso 1 1 d . . .
N500 N 0.2148(6) 0.0796(5) 0.5534(4) 0.112(2) Uani 1 1 d . . .
C501 C 0.2790(6) 0.0609(5) 0.5135(4) 0.0737(17) Uani 1 1 d . . .
C502 C 0.3612(6) 0.0366(5) 0.4627(4) 0.085(2) Uani 1 1 d . . .
N700 N 0.1893(10) 0.2663(9) 0.8364(6) 0.195(4) Uiso 1 1 d . . .
C701 C 0.1305(14) 0.3070(11) 0.8768(7) 0.192(5) Uiso 1 1 d . . .
C702 C 0.0561(9) 0.3604(7) 0.8996(5) 0.122(3) Uiso 1 1 d . . .
N800 N 0.4604(13) -0.0513(12) 0.7026(8) 0.178(6) Uani 1 1 d . . .
C801 C 0.4640(11) 0.0359(16) 0.7100(7) 0.150(7) Uani 1 1 d . . .
C802 C 0.4677(11) 0.1491(11) 0.7210(6) 0.169(6) Uani 1 1 d . . .

loop_
_atom_site_aniso_label
_atom_site_aniso_U_11
_atom_site_aniso_U_22
_atom_site_aniso_U_33
_atom_site_aniso_U_23
_atom_site_aniso_U_13
_atom_site_aniso_U_12
Ru1 0.0294(2) 0.02291(18) 0.02943(19) 0.00409(13) 0.00459(14) 0.01118(15)
Cl1 0.0401(7) 0.0360(6) 0.0462(7) 0.0105(5) 0.0062(5) 0.0166(6)
O100 0.052(2) 0.042(2) 0.073(2) 0.0261(17) 0.0149(18) 0.0117(17)
O101 0.123(4) 0.053(2) 0.080(3) 0.022(2) 0.057(3) 0.040(3)
O102 0.067(3) 0.082(3) 0.159(5) 0.026(3) -0.001(3) 0.050(3)
O103 0.094(4) 0.051(2) 0.076(3) 0.006(2) -0.040(2) -0.004(2)
Cl2 0.0483(8) 0.0739(9) 0.0497(8) 0.0022(7) 0.0031(6) 0.0424(8)
O201 0.157(5) 0.103(4) 0.185(6) 0.086(4) 0.101(5) 0.084(4)
O202 0.065(3) 0.147(4) 0.059(2) -0.014(2) -0.001(2) 0.079(3)
O203 0.094(4) 0.114(4) 0.096(3) 0.041(3) 0.020(3) 0.074(3)
O204 0.093(4) 0.280(8) 0.118(4) -0.120(5) -0.058(3) 0.131(5)
N11 0.031(2) 0.0220(18) 0.033(2) 0.0063(14) 0.0039(16) 0.0123(16)
C12 0.028(2) 0.019(2) 0.032(2) 0.0064(16) 0.0031(18) 0.0097(18)
C13 0.028(2) 0.020(2) 0.032(2) 0.0040(17) 0.0061(18) 0.0094(18)
N14 0.029(2) 0.0270(18) 0.0295(19) 0.0051(14) 0.0066(15) 0.0119(16)
C15 0.032(3) 0.037(2) 0.037(3) 0.0021(19) 0.008(2) 0.016(2)
C16 0.030(3) 0.046(3) 0.042(3) 0.007(2) 0.008(2) 0.018(2)
C17 0.033(3) 0.037(2) 0.034(2) 0.0009(19) 0.0030(19) 0.013(2)
C18 0.031(3) 0.023(2) 0.035(2) 0.0067(17) 0.0062(19) 0.0116(19)
C19 0.034(3) 0.024(2) 0.031(2) 0.0028(17) 0.0048(19) 0.011(2)
C20 0.037(3) 0.025(2) 0.029(2) 0.0065(17) 0.0077(19) 0.015(2)
C21 0.033(3) 0.023(2) 0.033(2) 0.0104(17) 0.0105(19) 0.0154(19)
C22 0.042(3) 0.032(2) 0.037(3) 0.0057(19) 0.011(2) 0.025(2)
C23 0.028(3) 0.037(3) 0.042(3) 0.009(2) 0.006(2) 0.018(2)
C24 0.028(3) 0.033(2) 0.038(2) 0.0089(18) 0.0030(19) 0.012(2)
O31 0.046(2) 0.0274(15) 0.0335(16) 0.0046(12) 0.0128(14) 0.0188(14)
C32 0.062(3) 0.029(2) 0.046(3) 0.007(2) 0.017(2) 0.024(2)
C33 0.069(4) 0.048(3) 0.045(3) 0.000(2) 0.008(3) 0.037(3)
O34 0.051(2) 0.049(2) 0.051(2) -0.0026(16) 0.0047(17) 0.0175(19)
C35 0.059(4) 0.053(4) 0.092(5) -0.026(3) -0.001(3) 0.014(3)
C36 0.052(4) 0.093(5) 0.052(4) -0.024(3) 0.007(3) 0.021(3)
O37 0.057(3) 0.061(2) 0.055(2) -0.0136(18) 0.0077(18) 0.013(2)
C38 0.044(3) 0.073(4) 0.039(3) -0.003(3) -0.004(2) 0.028(3)
C39 0.054(3) 0.047(3) 0.033(3) 0.006(2) -0.002(2) 0.020(3)
O40 0.040(2) 0.0432(18) 0.0292(17) -0.0014(13) 0.0005(14) 0.0129(16)
N41 0.033(2) 0.0251(19) 0.032(2) 0.0064(15) 0.0083(16) 0.0131(17)
C42 0.038(3) 0.032(2) 0.031(2) 0.0062(18) 0.009(2) 0.018(2)
C43 0.048(3) 0.041(3) 0.043(3) 0.016(2) 0.007(2) 0.023(3)
C44 0.061(4) 0.037(3) 0.059(3) 0.025(2) 0.017(3) 0.027(3)
C45 0.045(3) 0.029(3) 0.055(3) 0.011(2) 0.006(2) 0.009(2)
C46 0.045(3) 0.029(2) 0.042(3) 0.006(2) 0.009(2) 0.016(2)
N51 0.034(2) 0.0275(19) 0.0295(19) 0.0021(15) 0.0051(15) 0.0126(17)
C52 0.028(2) 0.032(2) 0.029(2) 0.0027(18) 0.0050(18) 0.012(2)
C53 0.037(3) 0.041(3) 0.040(3) 0.002(2) -0.004(2) 0.015(2)
C54 0.038(3) 0.054(3) 0.039(3) -0.007(2) -0.009(2) 0.017(3)
C55 0.038(3) 0.035(3) 0.049(3) -0.002(2) 0.000(2) 0.005(2)
C56 0.044(3) 0.025(2) 0.042(3) -0.0026(19) 0.000(2) 0.009(2)
N61 0.032(2) 0.0242(18) 0.0294(19) 0.0030(14) 0.0008(15) 0.0102(16)
C62 0.038(3) 0.032(2) 0.036(2) -0.0001(19) 0.004(2) 0.018(2)
C63 0.047(3) 0.047(3) 0.044(3) 0.003(2) 0.009(2) 0.027(3)
C64 0.047(3) 0.051(3) 0.046(3) 0.002(2) 0.015(2) 0.026(3)
C65 0.049(3) 0.048(3) 0.034(3) 0.009(2) 0.014(2) 0.018(3)
C66 0.046(3) 0.040(3) 0.033(2) 0.005(2) 0.007(2) 0.019(2)
N71 0.033(2) 0.0266(19) 0.034(2) 0.0045(15) 0.0021(16) 0.0112(17)
C72 0.034(3) 0.032(2) 0.040(3) 0.0065(19) 0.004(2) 0.016(2)
C73 0.052(3) 0.044(3) 0.065(3) 0.019(2) 0.016(3) 0.032(3)
C74 0.059(4) 0.045(3) 0.079(4) 0.029(3) 0.018(3) 0.035(3)
C75 0.046(3) 0.042(3) 0.057(3) 0.026(2) 0.016(2) 0.020(2)
C76 0.036(3) 0.032(2) 0.038(3) 0.0124(19) 0.008(2) 0.013(2)
N500 0.102(5) 0.083(4) 0.155(6) 0.034(4) 0.073(5) 0.036(4)
C501 0.072(5) 0.063(4) 0.083(5) 0.020(3) 0.016(4) 0.025(4)
C502 0.067(5) 0.082(5) 0.106(5) 0.009(4) 0.034(4) 0.034(4)
N800 0.088(7) 0.248(15) 0.137(8) -0.038(10) -0.039(5) 0.043(10)
C801 0.044(5) 0.26(2) 0.072(6) -0.005(12) -0.008(4) 0.009(12)
C802 0.134(10) 0.178(11) 0.100(8) 0.048(8) 0.010(6) -0.022(9)

loop_
_atom_type_symbol
_atom_type_description
_atom_type_scat_dispersion_real
_atom_type_scat_dispersion_imag
_atom_type_scat_source
C C 0.0033 0.0016 'International Tables Vol C Tables 4.2.6.8 and 6.1.1.4'
H H 0.0000 0.0000 'International Tables Vol C Tables 4.2.6.8 and 6.1.1.4'
Ru Ru -1.2594 0.8363 'International Tables Vol C Tables 4.2.6.8 and 6.1.1.4'
N N 0.0061 0.0033 'International Tables Vol C Tables 4.2.6.8 and 6.1.1.4'
O O 0.0106 0.0060 'International Tables Vol C Tables 4.2.6.8 and 6.1.1.4'
Cl Cl 0.1484 0.1585 'International Tables Vol C Tables 4.2.6.8 and 6.1.1.4'

loop_
_geom_angle_atom_site_label_1
_geom_angle_atom_site_label_2
_geom_angle_atom_site_label_3
_geom_angle
_geom_angle_site_symmetry_1
_geom_angle_site_symmetry_3
_geom_angle_publ_flag
N51 Ru1 N71 97.25(13) . . ?
N51 Ru1 N41 78.98(14) . . ?
N71 Ru1 N41 172.66(13) . . ?
N51 Ru1 N61 94.61(13) . . ?
N71 Ru1 N61 78.80(13) . . ?
N41 Ru1 N61 95.14(12) . . ?
N51 Ru1 N14 171.64(12) . . ?
N71 Ru1 N14 86.51(13) . . ?
N41 Ru1 N14 98.08(13) . . ?
N61 Ru1 N14 93.43(13) . . ?
N51 Ru1 N11 91.79(13) . . ?
N71 Ru1 N11 96.71(12) . . ?
N41 Ru1 N11 89.75(12) . . ?
N61 Ru1 N11 172.59(13) . . ?
N14 Ru1 N11 80.33(13) . . ?
O103 Cl1 O101 109.9(3) . . ?
O103 Cl1 O102 110.3(3) . . ?
O101 Cl1 O102 107.9(3) . . ?
O103 Cl1 O100 110.0(2) . . ?
O101 Cl1 O100 109.6(2) . . ?
O102 Cl1 O100 109.0(2) . . ?
O204 Cl2 O203 110.4(3) . . ?
O204 Cl2 O201 109.2(4) . . ?
O203 Cl2 O201 106.7(3) . . ?
O204 Cl2 O202 111.0(3) . . ?
O203 Cl2 O202 110.5(3) . . ?
O201 Cl2 O202 108.9(3) . . ?
C24 N11 C12 117.4(3) . . ?
C24 N11 Ru1 129.9(3) . . ?
C12 N11 Ru1 112.7(3) . . ?
N11 C12 C21 122.6(4) . . ?
N11 C12 C13 117.2(3) . . ?
C21 C12 C13 120.3(4) . . ?
N14 C13 C18 122.2(4) . . ?
N14 C13 C12 117.1(4) . . ?
C18 C13 C12 120.7(3) . . ?
C15 N14 C13 117.9(4) . . ?
C15 N14 Ru1 129.3(3) . . ?
C13 N14 Ru1 112.7(3) . . ?
N14 C15 C16 122.9(4) . . ?
C17 C16 C15 119.3(4) . . ?
C16 C17 C18 119.7(4) . . ?
C17 C18 C13 117.9(4) . . ?
C17 C18 C19 123.5(4) . . ?
C13 C18 C19 118.6(4) . . ?
C20 C19 O40 123.2(4) . . ?
C20 C19 C18 120.5(4) . . ?
O40 C19 C18 116.1(4) . . ?
C19 C20 O31 122.4(4) . . ?
C19 C20 C21 121.4(4) . . ?
O31 C20 C21 116.1(4) . . ?
C22 C21 C12 118.0(4) . . ?
C22 C21 C20 123.7(4) . . ?
C12 C21 C20 118.3(4) . . ?
C23 C22 C21 119.4(4) . . ?
C22 C23 C24 119.7(4) . . ?
N11 C24 C23 122.9(4) . . ?
C20 O31 C32 114.1(3) . . ?
O31 C32 C33 106.4(3) . . ?
O34 C33 C32 112.6(4) . . ?
C33 O34 C35 113.0(4) . . ?
O34 C35 C36 109.1(5) . . ?
O37 C36 C35 112.2(5) . . ?
C38 O37 C36 116.8(4) . . ?
O37 C38 C39 114.3(4) . . ?
O40 C39 C38 106.7(4) . . ?
C19 O40 C39 116.6(3) . . ?
C46 N41 C42 118.4(4) . . ?
C46 N41 Ru1 126.1(3) . . ?
C42 N41 Ru1 115.4(3) . . ?
N41 C42 C43 121.1(4) . . ?
N41 C42 C52 115.2(3) . . ?
C43 C42 C52 123.7(4) . . ?
C44 C43 C42 118.6(5) . . ?
C45 C44 C43 120.2(4) . . ?
C44 C45 C46 118.8(4) . . ?
N41 C46 C45 122.8(4) . . ?
C56 N51 C52 117.0(4) . . ?
C56 N51 Ru1 126.6(3) . . ?
C52 N51 Ru1 116.0(3) . . ?
N51 C52 C53 121.4(4) . . ?
N51 C52 C42 113.7(4) . . ?
C53 C52 C42 124.9(4) . . ?
C54 C53 C52 120.2(4) . . ?
C53 C54 C55 119.0(5) . . ?
C54 C55 C56 119.3(4) . . ?
N51 C56 C55 123.0(4) . . ?
C66 N61 C62 117.8(3) . . ?
C66 N61 Ru1 126.3(3) . . ?
C62 N61 Ru1 115.7(3) . . ?
N61 C62 C63 121.0(4) . . ?
N61 C62 C72 114.4(3) . . ?
C63 C62 C72 124.7(4) . . ?
C64 C63 C62 120.2(4) . . ?
C63 C64 C65 119.9(4) . . ?
C64 C65 C66 117.9(4) . . ?
N61 C66 C65 123.1(4) . . ?
C76 N71 C72 118.7(3) . . ?
C76 N71 Ru1 126.0(3) . . ?
C72 N71 Ru1 115.2(3) . . ?
N71 C72 C73 120.3(4) . . ?
N71 C72 C62 115.5(3) . . ?
C73 C72 C62 124.2(4) . . ?
C74 C73 C72 119.8(4) . . ?
C73 C74 C75 119.8(4) . . ?
C76 C75 C74 118.4(4) . . ?
N71 C76 C75 122.9(4) . . ?
C401 C401 C400 168.1(15) 2_665 . ?
C403 C402 C403 180.0(7) . 2_775 ?
N500 C501 C502 179.8(8) . . ?
N700 C701 C702 161.6(13) . . ?
N800 C801 C802 178.9(17) . . ?

loop_
_geom_bond_atom_site_label_1
_geom_bond_atom_site_label_2
_geom_bond_distance
_geom_bond_site_symmetry_2
_geom_bond_publ_flag
Ru1 N51 2.042(4) . ?
Ru1 N71 2.056(3) . ?
Ru1 N41 2.057(3) . ?
Ru1 N61 2.059(3) . ?
Ru1 N14 2.070(3) . ?
Ru1 N11 2.074(3) . ?
Cl1 O103 1.410(4) . ?
Cl1 O101 1.419(4) . ?
Cl1 O102 1.439(4) . ?
Cl1 O100 1.441(3) . ?
Cl2 O204 1.382(4) . ?
Cl2 O203 1.400(4) . ?
Cl2 O201 1.404(5) . ?
Cl2 O202 1.429(3) . ?
N11 C24 1.333(5) . ?
N11 C12 1.374(5) . ?
C12 C21 1.402(5) . ?
C12 C13 1.418(5) . ?
C13 N14 1.377(5) . ?
C13 C18 1.399(5) . ?
N14 C15 1.329(5) . ?
C15 C16 1.390(6) . ?
C16 C17 1.373(5) . ?
C17 C18 1.394(6) . ?
C18 C19 1.443(5) . ?
C19 C20 1.354(6) . ?
C19 O40 1.369(5) . ?
C20 O31 1.376(4) . ?
C20 C21 1.441(6) . ?
C21 C22 1.395(6) . ?
C22 C23 1.366(6) . ?
C23 C24 1.395(5) . ?
O31 C32 1.456(4) . ?
C32 C33 1.497(6) . ?
C33 O34 1.419(6) . ?
O34 C35 1.433(6) . ?
C35 C36 1.491(8) . ?
C36 O37 1.411(6) . ?
O37 C38 1.416(6) . ?
C38 C39 1.503(6) . ?
C39 O40 1.453(5) . ?
N41 C46 1.340(5) . ?
N41 C42 1.358(5) . ?
C42 C43 1.409(5) . ?
C42 C52 1.467(6) . ?
C43 C44 1.372(7) . ?
C44 C45 1.366(7) . ?
C45 C46 1.384(6) . ?
N51 C56 1.355(5) . ?
N51 C52 1.374(5) . ?
C52 C53 1.388(6) . ?
C53 C54 1.365(6) . ?
C54 C55 1.374(6) . ?
C55 C56 1.380(6) . ?
N61 C66 1.349(5) . ?
N61 C62 1.366(5) . ?
C62 C63 1.387(5) . ?
C62 C72 1.459(6) . ?
C63 C64 1.359(6) . ?
C64 C65 1.381(6) . ?
C65 C66 1.388(6) . ?
N71 C76 1.337(5) . ?
N71 C72 1.367(5) . ?
C72 C73 1.396(5) . ?
C73 C74 1.365(6) . ?
C74 C75 1.379(6) . ?
C75 C76 1.380(5) . ?
C400 C401 1.465(17) . ?
C401 C401 1.446(19) 2_665 ?
C402 C403 1.362(10) . ?
C402 C403 1.362(10) 2_775 ?
N500 C501 1.141(7) . ?
C501 C502 1.459(8) . ?
N700 C701 1.248(14) . ?
C701 C702 1.392(14) . ?
N800 C801 1.13(2) . ?
C801 C802 1.469(17) . ?
